data_2219659
loop_
_publ_author_name
'Jenkinson, Sarah F.'
'Booth, K. Victoria'
'Best, Daniel'
'Fleet, George W. J.'
'Watkin, David J.'

_publ_section_title
;
 <i>tert</i>-Butyl
 2-deoxy-4,5-<i>O</i>-isopropylidene-<small>D</small>-gluconate
;
_journal_coeditor_code LH2696
_journal_issue 10
_journal_name_full 'Acta Crystallographica Section E'
_journal_page_first o2011
_journal_page_last o2012
_journal_paper_doi 10.1107/S160053680803064X
_journal_volume 64
_journal_year 2008
_chemical_formula_iupac 'C13 H24 O6'
_chemical_formula_moiety 'C13 H24 O6'
_chemical_formula_sum 'C13 H24 O6'
_chemical_formula_weight 276.33
_space_group_IT_number 1
_symmetry_cell_setting triclinic
_symmetry_space_group_name_Hall 'P 1'
_symmetry_space_group_name_H-M 'P 1'
_atom_sites_solution_hydrogens geom
_atom_sites_solution_primary direct
_cell_angle_alpha 113.413(2)
_cell_angle_beta 100.3696(19)
_cell_angle_gamma 93.783(2)
_cell_formula_units_Z 2
_cell_length_a 5.9366(2)
_cell_length_b 11.1694(5)
_cell_length_c 12.7530(6)
_cell_measurement_reflns_used 3172
_cell_measurement_temperature 150
_cell_measurement_theta_max 27
_cell_measurement_theta_min 5
_cell_volume 754.42(6)
_computing_cell_refinement 'DENZO/SCALEPACK (Otwinowski & Minor, 1997)'
_computing_data_collection 'COLLECT (Nonius, 2001).'
_computing_data_reduction 'DENZO/SCALEPACK (Otwinowski & Minor, 1997)'
_computing_molecular_graphics 'CAMERON (Watkin <i>et al.</i>,  1996)'
_computing_publication_material 'CRYSTALS (Betteridge <i>et al.</i>,  2003)'
_computing_structure_refinement 'CRYSTALS (Betteridge <i>et al.</i>,  2003)'
_computing_structure_solution 'SIR92 (Altomare <i>et al.</i>,  1994)'
_diffrn_ambient_temperature 150
_diffrn_measured_fraction_theta_full 0.992
_diffrn_measured_fraction_theta_max 0.984
_diffrn_measurement_device 'Nonius KappaCCD'
_diffrn_measurement_device_type 'Nonius KappaCCD'
_diffrn_measurement_method \w
_diffrn_radiation_monochromator graphite
_diffrn_radiation_type 'Mo K\a'
_diffrn_radiation_wavelength 0.71073
_diffrn_reflns_av_R_equivalents 0.045
_diffrn_reflns_limit_h_max 7
_diffrn_reflns_limit_h_min -7
_diffrn_reflns_limit_k_max 14
_diffrn_reflns_limit_k_min -14
_diffrn_reflns_limit_l_max 15
_diffrn_reflns_limit_l_min -16
_diffrn_reflns_number 11759
_diffrn_reflns_theta_full 26.484
_diffrn_reflns_theta_max 27.587
_diffrn_reflns_theta_min 5.181
_diffrn_standards_number 0
_exptl_absorpt_coefficient_mu 0.095
_exptl_absorpt_correction_T_max 1.00
_exptl_absorpt_correction_T_min 0.73
_exptl_absorpt_correction_type multi-scan
_exptl_absorpt_process_details '(DENZO/SCALEPACK; Otwinowski & Minor, 1997)'
_exptl_crystal_colour colourless
_exptl_crystal_density_diffrn 1.216
_exptl_crystal_density_method 'not measured'
_exptl_crystal_description plate
_exptl_crystal_F_000 300
_exptl_crystal_size_max 0.50
_exptl_crystal_size_mid 0.05
_exptl_crystal_size_min 0.05
_refine_diff_density_max 0.29
_refine_diff_density_min -0.37
_refine_ls_extinction_coef 30E1(5)
_refine_ls_extinction_method 'Larson (1970), Equation 22'
_refine_ls_goodness_of_fit_ref 0.9692
_refine_ls_hydrogen_treatment constr
_refine_ls_matrix_type full
_refine_ls_number_parameters 344
_refine_ls_number_reflns 3441
_refine_ls_number_restraints 3
_refine_ls_R_factor_all 0.0541
_refine_ls_R_factor_gt 0.0401
_refine_ls_shift/su_max 0.008644
_refine_ls_structure_factor_coef Fsqd
_refine_ls_weighting_details 'w = 1/[\s^2^(F^2^) + (0.05P)^2^ + 0.04P], where P=[max(Fo^2^,0) + 2Fc^2^]/3'
_refine_ls_weighting_scheme calc
_refine_ls_wR_factor_all 0.1040
_refine_ls_wR_factor_gt 0.0960
_refine_ls_wR_factor_ref 0.1040
_reflns_number_gt 2788
_reflns_number_total 3441
_reflns_threshold_expression I>2\s(I)
_cod_data_source_file lh2696.cif
_cod_data_source_block I
_cod_database_code 2219659
_cod_database_fobs_code 2219659

loop_
_symmetry_equiv_pos_as_xyz
x,y,z

loop_
_atom_site_type_symbol
_atom_site_label
_atom_site_fract_x
_atom_site_fract_y
_atom_site_fract_z
_atom_site_U_iso_or_equiv
_atom_site_adp_type
_atom_site_occupancy
C C1 -0.0837(4) 0.8713(3) 0.3566(2) 0.0306 Uani 1.0000
C C2 -0.0148(4) 0.7957(3) 0.2427(2) 0.0322 Uani 1.0000
C C3 0.1598(5) 0.7048(3) 0.2533(2) 0.0300 Uani 1.0000
C C4 0.2288(4) 0.6384(3) 0.1362(2) 0.0296 Uani 1.0000
C C5 0.3854(4) 0.5302(2) 0.1211(2) 0.0297 Uani 1.0000
C C6 0.4988(4) 0.5130(3) 0.2286(2) 0.0338 Uani 1.0000
O O7 0.1033(3) 0.94685(18) 0.43945(15) 0.0333 Uani 1.0000
C C8 0.0854(5) 1.0276(3) 0.5600(2) 0.0342 Uani 1.0000
C C9 -0.0134(6) 0.9420(4) 0.6127(3) 0.0497 Uani 1.0000
C C10 -0.0575(5) 1.1357(3) 0.5601(3) 0.0448 Uani 1.0000
C C11 0.3368(5) 1.0859(3) 0.6218(3) 0.0469 Uani 1.0000
O O12 -0.2796(3) 0.8666(2) 0.37003(19) 0.0434 Uani 1.0000
O O13 0.0757(3) 0.61392(18) 0.29471(16) 0.0330 Uani 1.0000
O O14 0.0195(3) 0.57145(19) 0.04704(15) 0.0335 Uani 1.0000
C C15 0.0657(5) 0.4490(3) -0.0322(2) 0.0315 Uani 1.0000
C C16 -0.1538(5) 0.3507(3) -0.0776(2) 0.0403 Uani 1.0000
C C17 0.1621(5) 0.4644(3) -0.1296(2) 0.0408 Uani 1.0000
O O18 0.2336(3) 0.41137(18) 0.04004(16) 0.0325 Uani 1.0000
O O19 0.6656(3) 0.4251(2) 0.20259(18) 0.0391 Uani 1.0000
C C21 0.6774(5) 0.7195(3) 0.8287(2) 0.0356 Uani 1.0000
C C22 0.8773(5) 0.7868(3) 0.9330(2) 0.0357 Uani 1.0000
C C23 1.0405(4) 0.8902(3) 0.9222(2) 0.0306 Uani 1.0000
C C24 1.2437(5) 0.9472(3) 1.0283(2) 0.0350 Uani 1.0000
C C25 1.4344(5) 1.0537(3) 1.0373(2) 0.0327 Uani 1.0000
C C26 1.4393(5) 1.0846(3) 0.9321(2) 0.0373 Uani 1.0000
O O27 0.7534(3) 0.6588(2) 0.73097(16) 0.0386 Uani 1.0000
C C28 0.5895(5) 0.5818(3) 0.6156(2) 0.0400 Uani 1.0000
C C31 0.7540(6) 0.5357(4) 0.5339(3) 0.0531 Uani 1.0000
C C30 0.4520(6) 0.4661(4) 0.6211(3) 0.0553 Uani 1.0000
C C29 0.4360(6) 0.6706(4) 0.5831(3) 0.0533 Uani 1.0000
O O32 0.4758(4) 0.7182(2) 0.8340(2) 0.0513 Uani 1.0000
O O33 0.9021(3) 0.9849(2) 0.90964(19) 0.0433 Uani 1.0000
O O34 1.1547(4) 1.0087(2) 1.13082(17) 0.0549 Uani 1.0000
C C35 1.2946(5) 1.1313(3) 1.2071(2) 0.0377 Uani 1.0000
C C36 1.1384(6) 1.2284(4) 1.2579(3) 0.0572 Uani 1.0000
C C37 1.4752(6) 1.1154(4) 1.2987(3) 0.0593 Uani 1.0000
O O38 1.4021(3) 1.17115(18) 1.13186(15) 0.0334 Uani 1.0000
O O39 1.2520(3) 1.14885(18) 0.90474(16) 0.0354 Uani 1.0000
H H21 0.0552 0.8664 0.2265 0.0350 Uiso 1.0000
H H374 -0.1535 0.7491 0.1885 0.0343 Uiso 1.0000
H H31 0.3032 0.7527 0.3023 0.0358 Uiso 1.0000
H H41 0.3072 0.7113 0.1241 0.0318 Uiso 1.0000
H H51 0.5123 0.5565 0.0937 0.0299 Uiso 1.0000
H H61 0.5785 0.5972 0.2854 0.0415 Uiso 1.0000
H H62 0.3842 0.4867 0.2676 0.0379 Uiso 1.0000
H H91 0.0091 0.9931 0.6969 0.0748 Uiso 1.0000
H H92 -0.1781 0.9090 0.5741 0.0753 Uiso 1.0000
H H93 0.0708 0.8666 0.5969 0.0762 Uiso 1.0000
H H101 -0.0695 1.1892 0.6383 0.0603 Uiso 1.0000
H H102 0.0184 1.1924 0.5310 0.0619 Uiso 1.0000
H H103 -0.2112 1.0937 0.5094 0.0604 Uiso 1.0000
H H111 0.3490 1.1432 0.7056 0.0638 Uiso 1.0000
H H112 0.3911 1.1360 0.5817 0.0621 Uiso 1.0000
H H113 0.4303 1.0139 0.6121 0.0605 Uiso 1.0000
H H161 -0.1335 0.2644 -0.1356 0.0533 Uiso 1.0000
H H162 -0.2710 0.3893 -0.1118 0.0541 Uiso 1.0000
H H163 -0.2018 0.3427 -0.0102 0.0533 Uiso 1.0000
H H171 0.2104 0.3825 -0.1764 0.0583 Uiso 1.0000
H H172 0.0439 0.4833 -0.1809 0.0615 Uiso 1.0000
H H173 0.2932 0.5356 -0.0931 0.0603 Uiso 1.0000
H H221 0.8135 0.8309 1.0028 0.0370 Uiso 1.0000
H H222 0.9674 0.7230 0.9470 0.0375 Uiso 1.0000
H H231 1.1005 0.8416 0.8441 0.0329 Uiso 1.0000
H H241 1.3149 0.8725 1.0324 0.0438 Uiso 1.0000
H H251 1.5871 1.0245 1.0503 0.0384 Uiso 1.0000
H H261 1.5857 1.1453 0.9544 0.0459 Uiso 1.0000
H H262 1.4308 1.0016 0.8639 0.0418 Uiso 1.0000
H H311 0.6643 0.4781 0.4559 0.0697 Uiso 1.0000
H H312 0.8410 0.6073 0.5269 0.0725 Uiso 1.0000
H H313 0.8602 0.4848 0.5575 0.0711 Uiso 1.0000
H H301 0.3512 0.4153 0.5456 0.0753 Uiso 1.0000
H H302 0.3615 0.5007 0.6793 0.0752 Uiso 1.0000
H H303 0.5565 0.4129 0.6424 0.0755 Uiso 1.0000
H H291 0.3550 0.6232 0.5002 0.0783 Uiso 1.0000
H H292 0.3233 0.6922 0.6327 0.0779 Uiso 1.0000
H H293 0.5342 0.7508 0.5961 0.0786 Uiso 1.0000
H H361 1.2311 1.3140 1.3097 0.0856 Uiso 1.0000
H H362 1.0554 1.1946 1.3015 0.0842 Uiso 1.0000
H H363 1.0313 1.2354 1.1954 0.0846 Uiso 1.0000
H H371 1.5676 1.2009 1.3512 0.0897 Uiso 1.0000
H H372 1.3954 1.0796 1.3409 0.0880 Uiso 1.0000
H H373 1.5744 1.0553 1.2600 0.0883 Uiso 1.0000
H H22 0.6069 0.3443 0.1745 0.0550 Uiso 1.0000
H H37 0.9988 1.0407 0.9081 0.0730 Uiso 1.0000
H H49 -0.0394 0.5617 0.2550 0.0476 Uiso 1.0000
H H5 1.2694 1.2233 0.9597 0.0500 Uiso 1.0000

loop_
_atom_site_aniso_label
_atom_site_aniso_U_11
_atom_site_aniso_U_22
_atom_site_aniso_U_33
_atom_site_aniso_U_12
_atom_site_aniso_U_13
_atom_site_aniso_U_23
C1 0.0284(13) 0.0241(13) 0.0345(13) 0.0024(10) 0.0056(10) 0.0082(11)
C2 0.0343(13) 0.0255(13) 0.0318(12) 0.0046(10) 0.0077(10) 0.0069(11)
C3 0.0297(12) 0.0274(13) 0.0316(12) 0.0024(10) 0.0081(9) 0.0109(11)
C4 0.0343(13) 0.0236(13) 0.0312(12) 0.0027(10) 0.0103(10) 0.0110(11)
C5 0.0298(12) 0.0228(13) 0.0335(12) 0.0009(10) 0.0102(10) 0.0079(10)
C6 0.0298(12) 0.0320(14) 0.0391(14) 0.0067(11) 0.0087(10) 0.0136(11)
O7 0.0300(9) 0.0307(10) 0.0312(9) 0.0033(7) 0.0109(7) 0.0030(8)
C8 0.0352(13) 0.0356(15) 0.0266(12) 0.0057(11) 0.0112(10) 0.0058(11)
C9 0.0574(19) 0.0531(19) 0.0414(15) 0.0020(15) 0.0160(14) 0.0213(15)
C10 0.0477(16) 0.0340(16) 0.0424(16) 0.0098(13) 0.0092(13) 0.0053(13)
C11 0.0385(16) 0.0500(19) 0.0384(14) 0.0013(13) 0.0060(12) 0.0063(14)
O12 0.0297(10) 0.0414(12) 0.0477(11) 0.0036(8) 0.0120(8) 0.0059(9)
O13 0.0321(9) 0.0332(10) 0.0339(9) 0.0005(7) 0.0081(7) 0.0147(8)
O14 0.0379(10) 0.0288(10) 0.0280(9) 0.0092(8) 0.0063(7) 0.0057(8)
C15 0.0414(15) 0.0258(13) 0.0253(11) 0.0103(11) 0.0086(10) 0.0073(10)
C16 0.0411(15) 0.0351(15) 0.0359(14) 0.0033(12) 0.0043(11) 0.0080(12)
C17 0.0532(17) 0.0378(16) 0.0294(13) 0.0083(13) 0.0126(12) 0.0103(12)
O18 0.0370(10) 0.0227(9) 0.0354(9) 0.0049(7) 0.0046(7) 0.0110(8)
O19 0.0311(9) 0.0307(10) 0.0510(11) 0.0069(8) 0.0077(8) 0.0129(9)
C21 0.0399(15) 0.0298(15) 0.0351(14) 0.0042(11) 0.0074(11) 0.0121(12)
C22 0.0425(15) 0.0291(14) 0.0307(13) 0.0038(11) 0.0035(11) 0.0100(11)
C23 0.0322(13) 0.0275(13) 0.0321(12) 0.0102(10) 0.0064(10) 0.0121(11)
C24 0.0422(15) 0.0286(14) 0.0331(13) 0.0028(11) 0.0042(11) 0.0140(12)
C25 0.0325(13) 0.0268(13) 0.0349(13) 0.0068(10) 0.0073(10) 0.0085(11)
C26 0.0428(15) 0.0322(15) 0.0400(14) 0.0115(12) 0.0153(12) 0.0146(12)
O27 0.0370(10) 0.0368(11) 0.0310(9) 0.0039(8) 0.0019(8) 0.0053(8)
C28 0.0374(14) 0.0404(17) 0.0348(14) -0.0020(12) 0.0015(11) 0.0120(13)
C31 0.0525(19) 0.059(2) 0.0333(14) 0.0006(16) 0.0091(13) 0.0060(14)
C30 0.066(2) 0.049(2) 0.0388(16) -0.0109(16) 0.0027(14) 0.0126(15)
C29 0.0459(17) 0.065(2) 0.0492(17) 0.0050(16) -0.0018(14) 0.0293(17)
O32 0.0376(11) 0.0576(15) 0.0490(12) 0.0053(10) 0.0111(9) 0.0120(11)
O33 0.0349(10) 0.0435(12) 0.0654(14) 0.0144(9) 0.0148(9) 0.0343(11)
O34 0.0727(15) 0.0466(13) 0.0281(10) -0.0250(11) 0.0114(10) 0.0031(9)
C35 0.0431(15) 0.0355(15) 0.0299(13) -0.0060(12) 0.0042(11) 0.0125(12)
C36 0.061(2) 0.062(2) 0.0487(17) 0.0073(17) 0.0258(16) 0.0180(17)
C37 0.067(2) 0.067(2) 0.0449(18) 0.0006(18) -0.0012(16) 0.0313(18)
O38 0.0384(10) 0.0290(10) 0.0301(9) 0.0022(8) 0.0085(7) 0.0097(8)
O39 0.0481(11) 0.0262(9) 0.0302(9) 0.0090(8) 0.0087(8) 0.0096(8)

loop_
_atom_type_symbol
_atom_type_scat_dispersion_real
_atom_type_scat_dispersion_imag
_atom_type_scat_source
C 0.0033 0.0016 'International Tables Vol C 4.2.6.8 and 6.1.1.4'
H 0.0000 0.0000 'International Tables Vol C 4.2.6.8 and 6.1.1.4'
O 0.0106 0.0060 'International Tables Vol C 4.2.6.8 and 6.1.1.4'

loop_
_geom_angle_atom_site_label_1
_geom_angle_atom_site_label_2
_geom_angle_atom_site_label_3
_geom_angle
_geom_angle_publ_flag
C2 C1 O7 110.2(2) no
C2 C1 O12 124.6(2) no
O7 C1 O12 125.2(2) no
C1 C2 C3 112.8(2) no
C1 C2 H21 102.3 no
C3 C2 H21 110.5 no
C1 C2 H374 105.5 no
C3 C2 H374 112.2 no
H21 C2 H374 112.9 no
C2 C3 C4 109.1(2) no
C2 C3 O13 111.77(19) no
C4 C3 O13 113.4(2) no
C2 C3 H31 111.7 no
C4 C3 H31 100.9 no
O13 C3 H31 109.6 no
C3 C4 C5 118.7(2) no
C3 C4 O14 107.8(2) no
C5 C4 O14 104.06(19) no
C3 C4 H41 105.0 no
C5 C4 H41 109.2 no
O14 C4 H41 112.2 no
C4 C5 C6 118.2(2) no
C4 C5 O18 103.49(19) no
C6 C5 O18 109.7(2) no
C4 C5 H51 105.4 no
C6 C5 H51 104.5 no
O18 C5 H51 116.0 no
C5 C6 O19 110.7(2) no
C5 C6 H61 107.6 no
O19 C6 H61 107.9 no
C5 C6 H62 113.0 no
O19 C6 H62 112.6 no
H61 C6 H62 104.6 no
C1 O7 C8 121.33(19) no
O7 C8 C9 110.5(2) no
O7 C8 C10 109.2(2) no
C9 C8 C10 112.6(2) no
O7 C8 C11 102.4(2) no
C9 C8 C11 110.9(3) no
C10 C8 C11 110.7(3) no
C8 C9 H91 109.0 no
C8 C9 H92 109.5 no
H91 C9 H92 112.0 no
C8 C9 H93 107.4 no
H91 C9 H93 110.2 no
H92 C9 H93 108.6 no
C8 C10 H101 109.9 no
C8 C10 H102 109.8 no
H101 C10 H102 108.0 no
C8 C10 H103 108.1 no
H101 C10 H103 110.7 no
H102 C10 H103 110.4 no
C8 C11 H111 110.5 no
C8 C11 H112 106.6 no
H111 C11 H112 111.1 no
C8 C11 H113 109.5 no
H111 C11 H113 111.5 no
H112 C11 H113 107.5 no
C3 O13 H49 118.0 no
C4 O14 C15 108.28(18) no
O14 C15 C16 108.2(2) no
O14 C15 C17 111.3(2) no
C16 C15 C17 112.9(2) no
O14 C15 O18 103.72(19) no
C16 C15 O18 109.1(2) no
C17 C15 O18 111.1(2) no
C15 C16 H161 111.7 no
C15 C16 H162 106.1 no
H161 C16 H162 111.4 no
C15 C16 H163 108.4 no
H161 C16 H163 111.4 no
H162 C16 H163 107.5 no
C15 C17 H171 109.6 no
C15 C17 H172 110.2 no
H171 C17 H172 107.4 no
C15 C17 H173 107.8 no
H171 C17 H173 110.7 no
H172 C17 H173 111.1 no
C5 O18 C15 106.46(18) no
C6 O19 H22 113.3 no
C22 C21 O27 110.8(2) no
C22 C21 O32 124.2(2) no
O27 C21 O32 125.0(3) no
C21 C22 C23 113.8(2) no
C21 C22 H221 108.0 no
C23 C22 H221 108.2 no
C21 C22 H222 111.0 no
C23 C22 H222 108.3 no
H221 C22 H222 107.4 no
C22 C23 C24 110.0(2) no
C22 C23 O33 105.6(2) no
C24 C23 O33 113.9(2) no
C22 C23 H231 106.9 no
C24 C23 H231 110.2 no
O33 C23 H231 109.8 no
C23 C24 C25 119.8(2) no
C23 C24 O34 108.3(2) no
C25 C24 O34 104.3(2) no
C23 C24 H241 106.4 no
C25 C24 H241 108.8 no
O34 C24 H241 108.9 no
C24 C25 C26 119.6(2) no
C24 C25 O38 103.7(2) no
C26 C25 O38 108.4(2) no
C24 C25 H251 108.9 no
C26 C25 H251 101.8 no
O38 C25 H251 115.1 no
C25 C26 O39 113.7(2) no
C25 C26 H261 105.0 no
O39 C26 H261 108.5 no
C25 C26 H262 108.2 no
O39 C26 H262 107.9 no
H261 C26 H262 113.6 no
C21 O27 C28 121.5(2) no
O27 C28 C31 101.9(2) no
O27 C28 C30 109.1(2) no
C31 C28 C30 111.3(3) no
O27 C28 C29 110.2(3) no
C31 C28 C29 111.3(3) no
C30 C28 C29 112.6(3) no
C28 C31 H311 108.8 no
C28 C31 H312 113.1 no
H311 C31 H312 106.9 no
C28 C31 H313 111.9 no
H311 C31 H313 106.7 no
H312 C31 H313 109.1 no
C28 C30 H301 108.4 no
C28 C30 H302 108.0 no
H301 C30 H302 109.9 no
C28 C30 H303 109.6 no
H301 C30 H303 110.6 no
H302 C30 H303 110.2 no
C28 C29 H291 108.4 no
C28 C29 H292 109.2 no
H291 C29 H292 110.0 no
C28 C29 H293 108.0 no
H291 C29 H293 111.1 no
H292 C29 H293 110.0 no
C23 O33 H37 102.0 no
C24 O34 C35 110.3(2) no
O34 C35 C36 108.2(3) no
O34 C35 C37 110.9(3) no
C36 C35 C37 113.5(3) no
O34 C35 O38 104.4(2) no
C36 C35 O38 108.6(3) no
C37 C35 O38 110.6(2) no
C35 C36 H361 109.6 no
C35 C36 H362 107.2 no
H361 C36 H362 110.4 no
C35 C36 H363 109.2 no
H361 C36 H363 110.6 no
H362 C36 H363 110.0 no
C35 C37 H371 109.8 no
C35 C37 H372 107.5 no
H371 C37 H372 110.8 no
C35 C37 H373 109.1 no
H371 C37 H373 109.7 no
H372 C37 H373 109.9 no
C25 O38 C35 107.8(2) no
C26 O39 H5 107.4 no

loop_
_geom_bond_atom_site_label_1
_geom_bond_atom_site_label_2
_geom_bond_distance
_geom_bond_publ_flag
C1 C2 1.508(3) no
C1 O7 1.344(3) no
C1 O12 1.206(3) no
C2 C3 1.524(4) no
C2 H21 0.977 no
C2 H374 0.937 no
C3 C4 1.526(3) no
C3 O13 1.418(3) no
C3 H31 0.940 no
C4 C5 1.546(4) no
C4 O14 1.445(3) no
C4 H41 0.989 no
C5 C6 1.504(4) no
C5 O18 1.435(3) no
C5 H51 0.961 no
C6 O19 1.429(3) no
C6 H61 0.954 no
C6 H62 1.004 no
O7 C8 1.469(3) no
C8 C9 1.513(4) no
C8 C10 1.521(4) no
C8 C11 1.521(4) no
C9 H91 0.974 no
C9 H92 0.985 no
C9 H93 0.977 no
C10 H101 0.956 no
C10 H102 0.974 no
C10 H103 0.980 no
C11 H111 0.990 no
C11 H112 0.970 no
C11 H113 0.987 no
O13 H49 0.807 no
O14 C15 1.420(3) no
C15 C16 1.508(4) no
C15 C17 1.520(4) no
C15 O18 1.432(3) no
C16 H161 0.986 no
C16 H162 0.970 no
C16 H163 0.987 no
C17 H171 0.968 no
C17 H172 0.965 no
C17 H173 0.974 no
O19 H22 0.849 no
C21 C22 1.504(4) no
C21 O27 1.337(3) no
C21 O32 1.210(4) no
C22 C23 1.522(4) no
C22 H221 0.988 no
C22 H222 0.971 no
C23 C24 1.522(4) no
C23 O33 1.423(3) no
C23 H231 1.066 no
C24 C25 1.542(4) no
C24 O34 1.429(3) no
C24 H241 0.975 no
C25 C26 1.516(4) no
C25 O38 1.439(3) no
C25 H251 0.992 no
C26 O39 1.427(3) no
C26 H261 0.988 no
C26 H262 0.978 no
O27 C28 1.490(3) no
C28 C31 1.520(4) no
C28 C30 1.514(5) no
C28 C29 1.516(5) no
C31 H311 0.971 no
C31 H312 0.967 no
C31 H313 0.962 no
C30 H301 0.960 no
C30 H302 0.966 no
C30 H303 0.964 no
C29 H291 0.983 no
C29 H292 0.979 no
C29 H293 0.973 no
O33 H37 0.827 no
O34 C35 1.418(4) no
C35 C36 1.499(5) no
C35 C37 1.512(4) no
C35 O38 1.431(3) no
C36 H361 0.975 no
C36 H362 0.967 no
C36 H363 0.959 no
C37 H371 0.976 no
C37 H372 0.955 no
C37 H373 0.967 no
O39 H5 0.832 no

loop_
_geom_hbond_atom_site_label_D
_geom_hbond_atom_site_label_H
_geom_hbond_atom_site_label_A
_geom_hbond_site_symmetry_A
_geom_hbond_distance_DH
_geom_hbond_distance_HA
_geom_hbond_distance_DA
_geom_hbond_angle_DHA
_geom_hbond_publ_flag
C2 H21 O34 1_454 0.98 2.46 3.407(4) 164 no
C3 H31 O12 1_655 0.94 2.54 3.442(4) 161 no
C9 H91 O39 1_455 0.97 2.60 3.502(4) 154 no
C10 H103 O12 . 0.98 2.40 3.031(4) 121 no
C22 H222 O14 1_656 0.97 2.50 3.349(4) 147 no
C30 H302 O32 . 0.97 2.40 3.009(4) 121 no
O19 H22 O38 1_444 0.85 2.03 2.861(4) 165 yes
O33 H37 C26 . 0.83 2.57 3.231(4) 138 no
O33 H37 O39 . 0.83 1.88 2.703(4) 171 no
O13 H49 O19 1_455 0.81 2.06 2.842(4) 162 yes
O39 H5 O18 1_666 0.83 1.98 2.771(4) 157 yes

loop_
_cod_related_entry_id
_cod_related_entry_database
_cod_related_entry_code
1 ChemSpider 24740837
